data_1573301
loop_
_publ_author_name
'He, Yicheng'
'Yan, Biwei'
'Ma, Cheng'
'Ni, Shaofei'
'Guo, Wusheng'

_publ_section_title
;
 Ni-Catalyzed Asymmetric Decarboxylation for the Construction of
 Carbocycles with Contiguous Quaternary Carbon Stereocenters
;
_journal_name_full 'Chemical Science'
_journal_paper_doi 10.1039/D4SC06849A
_journal_year 2024
_chemical_absolute_configuration ad
_chemical_formula_moiety 'C30 H27 N O3'
_chemical_formula_sum 'C30 H27 N O3'
_chemical_formula_weight 449.52
_space_group_crystal_system orthorhombic
_space_group_IT_number 19
_space_group_name_Hall 'P 2ac 2ab'
_space_group_name_H-M_alt 'P 21 21 21'
_atom_sites_solution_hydrogens mixed
_atom_sites_solution_primary dual
_audit_creation_date 2021-11-12
_audit_creation_method
;
Olex2 1.3
(compiled 2020.11.12 svn.r5f609507 for OlexSys, GUI svn.r6408)
;
_audit_update_record
;
2021-11-13 deposited with the CCDC.	2024-11-25 downloaded from the CCDC.
;
_cell_angle_alpha 90
_cell_angle_beta 90
_cell_angle_gamma 90
_cell_formula_units_Z 4
_cell_length_a 7.51317(15)
_cell_length_b 15.2775(3)
_cell_length_c 21.4630(4)
_cell_measurement_reflns_used 8308
_cell_measurement_temperature 149.99(10)
_cell_measurement_theta_max 73.8620
_cell_measurement_theta_min 3.5430
_cell_volume 2463.58(8)
_computing_cell_refinement 'CrysAlisPro 1.171.38.43f (Rigaku OD, 2015)'
_computing_data_collection 'CrysAlisPro 1.171.38.43f (Rigaku OD, 2015)'
_computing_data_reduction 'CrysAlisPro 1.171.38.43f (Rigaku OD, 2015)'
_computing_molecular_graphics 'Olex2 1.3 (Dolomanov et al., 2009)'
_computing_publication_material 'Olex2 1.3 (Dolomanov et al., 2009)'
_computing_structure_refinement 'SHELXL 2018/3 (Sheldrick, 2015)'
_computing_structure_solution 'SHELXT  (Sheldrick, 2015)'
_diffrn_ambient_environment N~2~
_diffrn_ambient_temperature 149.99(10)
_diffrn_detector 'CCD plate'
_diffrn_detector_area_resol_mean 5.2684
_diffrn_detector_type AtlasS2
_diffrn_measured_fraction_theta_full 0.999
_diffrn_measured_fraction_theta_max 0.986
_diffrn_measurement_details
;
List of Runs (angles in degrees, time in seconds):

  # Type    Start    End  Width  t~exp~   \w     \q     \k     \f   Frames
#--------------------------------------------------------------------------
  1  \w    -65.00  34.00   1.00    1.00    --  -40.73  38.00 120.00   99
  2  \w   -113.00 -13.00   1.00    1.00    --  -40.73 -57.00 -30.00  100
  3  \w      1.00  82.00   1.00    1.00    --   40.73 -99.00  30.00   81
  4  \w     35.00 134.00   1.00    1.18    --  108.20 -45.00  30.00   99
  5  \w     32.00 136.00   1.00    1.18    --  108.20 -30.00 -60.00  104
  6  \w     26.00 109.00   1.00    1.18    --  108.20 -95.00 -60.00   83
  7  \w     35.00 121.00   1.00    1.18    --  108.20-125.00  90.00   86
  8  \w     94.00 178.00   1.00    1.18    --  108.20 125.00-120.00   84
  9  \w     36.00 137.00   1.00    1.18    --  108.20 -61.00 -90.00  101
 10  \w   -113.00 -97.00   1.00    1.00    --  -40.73 -57.00-180.00   16
;
_diffrn_measurement_device 'four-circle diffractometer'
_diffrn_measurement_device_type 'SuperNova, Dual, Cu at zero, AtlasS2'
_diffrn_measurement_method '\w scans'
_diffrn_orient_matrix_type 'CrysAlisPro convention (1999,Acta A55,543-557)'
_diffrn_orient_matrix_UB_11 0.1803976000
_diffrn_orient_matrix_UB_12 0.0071758000
_diffrn_orient_matrix_UB_13 -0.0338057000
_diffrn_orient_matrix_UB_21 -0.0912984000
_diffrn_orient_matrix_UB_22 -0.0227565000
_diffrn_orient_matrix_UB_23 -0.0622063000
_diffrn_orient_matrix_UB_31 -0.0344136000
_diffrn_orient_matrix_UB_32 0.0979228000
_diffrn_orient_matrix_UB_33 -0.0119387000
_diffrn_radiation_monochromator mirror
_diffrn_radiation_probe x-ray
_diffrn_radiation_type 'Cu K\a'
_diffrn_radiation_wavelength 1.54184
_diffrn_reflns_av_R_equivalents 0.0256
_diffrn_reflns_av_unetI/netI 0.0284
_diffrn_reflns_Laue_measured_fraction_full 0.999
_diffrn_reflns_Laue_measured_fraction_max 0.986
_diffrn_reflns_limit_h_max 9
_diffrn_reflns_limit_h_min -9
_diffrn_reflns_limit_k_max 18
_diffrn_reflns_limit_k_min -11
_diffrn_reflns_limit_l_max 23
_diffrn_reflns_limit_l_min -26
_diffrn_reflns_number 12587
_diffrn_reflns_point_group_measured_fraction_full 0.999
_diffrn_reflns_point_group_measured_fraction_max 0.975
_diffrn_reflns_theta_full 67.684
_diffrn_reflns_theta_max 74.098
_diffrn_reflns_theta_min 3.551
_diffrn_source 'micro-focus sealed X-ray tube'
_diffrn_source_type 'SuperNova (Cu) X-ray Source'
_exptl_absorpt_coefficient_mu 0.617
_exptl_absorpt_correction_T_max 1.00000
_exptl_absorpt_correction_T_min 0.70301
_exptl_absorpt_correction_type multi-scan
_exptl_absorpt_process_details
;
CrysAlisPro 1.171.38.43f (Rigaku Oxford Diffraction, 2015)
Empirical absorption correction using spherical harmonics,
 implemented in SCALE3 ABSPACK scaling algorithm.
;
_exptl_crystal_colour colourless
_exptl_crystal_colour_primary colourless
_exptl_crystal_density_diffrn 1.212
_exptl_crystal_description block
_exptl_crystal_F_000 952
_exptl_crystal_size_max 0.15
_exptl_crystal_size_mid 0.11
_exptl_crystal_size_min 0.09
_refine_diff_density_max 0.271
_refine_diff_density_min -0.185
_refine_diff_density_rms 0.043
_refine_ls_abs_structure_details
;
 Flack x determined using 1909 quotients [(I+)-(I-)]/[(I+)+(I-)]
 (Parsons, Flack and Wagner, Acta Cryst. B69 (2013) 249-259).
;
_refine_ls_abs_structure_Flack 0.09(10)
_refine_ls_extinction_method none
_refine_ls_goodness_of_fit_ref 1.050
_refine_ls_hydrogen_treatment mixed
_refine_ls_matrix_type full
_refine_ls_number_parameters 317
_refine_ls_number_reflns 4889
_refine_ls_number_restraints 0
_refine_ls_restrained_S_all 1.050
_refine_ls_R_factor_all 0.0367
_refine_ls_R_factor_gt 0.0351
_refine_ls_shift/su_max 0.000
_refine_ls_shift/su_mean 0.000
_refine_ls_structure_factor_coef Fsqd
_refine_ls_weighting_details 'w=1/[\s^2^(Fo^2^)+(0.0469P)^2^+0.3360P] where P=(Fo^2^+2Fc^2^)/3'
_refine_ls_weighting_scheme calc
_refine_ls_wR_factor_gt 0.0884
_refine_ls_wR_factor_ref 0.0903
_reflns_Friedel_coverage 0.732
_reflns_Friedel_fraction_full 0.999
_reflns_Friedel_fraction_max 0.961
_reflns_number_gt 4701
_reflns_number_total 4889
_reflns_threshold_expression 'I > 2\s(I)'
_cod_data_source_file d4sc06849a2.cif
_cod_data_source_block 307
_cod_original_cell_volume 2463.57(8)
_cod_database_code 1573301
_shelx_shelxl_version_number 2018/3
_shelx_space_group_comment
;
The symmetry employed for this shelxl refinement is uniquely defined
by the following loop, which should always be used as a source of
symmetry information in preference to the above space-group names.
They are only intended as comments.
;
_reflns_odcompleteness_completeness 100.00
_reflns_odcompleteness_iscentric 1
_reflns_odcompleteness_theta 66.97
_olex2_refinement_description
;
1. Fixed Uiso
 At 1.2 times of:
  All C(H) groups, All C(H,H) groups
 At 1.5 times of:
  All C(H,H,H) groups, All O(H) groups
2.a Ternary CH refined with riding coordinates:
 C13(H13), C16(H16)
2.b Secondary CH2 refined with riding coordinates:
 C17(H17A,H17B), C28(H28A,H28B)
2.c Aromatic/amide H refined with riding coordinates:
 C2(H2), C3(H3A), C5(H5), C6(H6), C8(H8), C9(H9), C10(H10), C11(H11), C12(H12),
  C18(H18), C22(H22), C23(H23), C24(H24), C25(H25), C26(H26)
2.d Idealised Me refined as rotating group:
 C29(H29A,H29B,H29C)
2.e Idealised tetrahedral OH refined as rotating group:
 O3(H3)
;
_olex2_submission_special_instructions 'No special instructions were received'
_oxdiff_exptl_absorpt_empirical_details
;
Empirical correction (ABSPACK) includes:
- Absorption correction using spherical harmonics
- Frame scaling
;
_oxdiff_exptl_absorpt_empirical_full_max 1.549
_oxdiff_exptl_absorpt_empirical_full_min 0.582

loop_
_space_group_symop_operation_xyz
'x, y, z'
'-x+1/2, -y, z+1/2'
'-x, y+1/2, -z+1/2'
'x+1/2, -y+1/2, -z'

loop_
_atom_site_label
_atom_site_type_symbol
_atom_site_fract_x
_atom_site_fract_y
_atom_site_fract_z
_atom_site_U_iso_or_equiv
_atom_site_adp_type
_atom_site_occupancy
_atom_site_site_symmetry_order
_atom_site_calc_flag
_atom_site_refinement_flags_posn
_atom_site_refinement_flags_adp
_atom_site_refinement_flags_occupancy
_atom_site_disorder_assembly
_atom_site_disorder_group
O1 O 0.6719(2) 0.60282(10) 0.72053(7) 0.0336(3) Uani 1 1 d . . . . .
O2 O 0.91565(19) 0.51718(9) 0.71870(7) 0.0303(3) Uani 1 1 d . . . . .
O3 O 1.0342(2) 0.36138(10) 0.66163(7) 0.0344(3) Uani 1 1 d . . . . .
H3 H 1.042072 0.403949 0.684730 0.052 Uiso 1 1 calc R U . . .
N1 N 0.3374(2) 0.52994(11) 0.64109(9) 0.0336(4) Uani 1 1 d . . . . .
C1 C 0.7921(3) 0.61445(12) 0.57688(9) 0.0239(4) Uani 1 1 d . . . . .
C2 C 0.9312(3) 0.65749(13) 0.60714(9) 0.0267(4) Uani 1 1 d . . . . .
H2 H 1.018585 0.625164 0.627444 0.032 Uiso 1 1 calc R U . . .
C3 C 0.9400(3) 0.74832(12) 0.60713(9) 0.0266(4) Uani 1 1 d . . . . .
H3A H 1.032061 0.776032 0.628344 0.032 Uiso 1 1 calc R U . . .
C4 C 0.8135(3) 0.79879(12) 0.57593(8) 0.0240(4) Uani 1 1 d . . . . .
C5 C 0.6810(3) 0.75570(13) 0.54263(9) 0.0269(4) Uani 1 1 d . . . . .
H5 H 0.599026 0.787834 0.519573 0.032 Uiso 1 1 calc R U . . .
C6 C 0.6704(3) 0.66490(12) 0.54363(9) 0.0266(4) Uani 1 1 d . . . . .
H6 H 0.579953 0.637181 0.521586 0.032 Uiso 1 1 calc R U . . .
C7 C 0.8187(3) 0.89602(12) 0.57959(9) 0.0252(4) Uani 1 1 d . . . . .
C8 C 0.8593(3) 0.93754(13) 0.63561(10) 0.0326(5) Uani 1 1 d . . . . .
H8 H 0.886259 0.904134 0.670581 0.039 Uiso 1 1 calc R U . . .
C9 C 0.8599(3) 1.02827(14) 0.63983(11) 0.0390(5) Uani 1 1 d . . . . .
H9 H 0.883888 1.055281 0.677735 0.047 Uiso 1 1 calc R U . . .
C10 C 0.8246(4) 1.07857(13) 0.58742(11) 0.0377(5) Uani 1 1 d . . . . .
H10 H 0.825680 1.139336 0.589985 0.045 Uiso 1 1 calc R U . . .
C11 C 0.7879(3) 1.03785(13) 0.53146(10) 0.0321(5) Uani 1 1 d . . . . .
H11 H 0.766738 1.071494 0.496119 0.039 Uiso 1 1 calc R U . . .
C12 C 0.7822(3) 0.94724(13) 0.52738(9) 0.0271(4) Uani 1 1 d . . . . .
H12 H 0.753944 0.920605 0.489696 0.033 Uiso 1 1 calc R U . . .
C13 C 0.7628(3) 0.51663(12) 0.58284(9) 0.0233(4) Uani 1 1 d . . . . .
H13 H 0.680610 0.499308 0.549590 0.028 Uiso 1 1 calc R U . . .
C14 C 0.6748(3) 0.48867(11) 0.64687(8) 0.0221(4) Uani 1 1 d . . . . .
C15 C 0.7048(3) 0.38662(11) 0.64749(9) 0.0231(4) Uani 1 1 d . . . . .
C16 C 0.8949(3) 0.37519(12) 0.61817(9) 0.0260(4) Uani 1 1 d . . . . .
H16 H 0.891008 0.324437 0.590277 0.031 Uiso 1 1 calc R U . . .
C17 C 0.9267(3) 0.45730(12) 0.57791(9) 0.0274(4) Uani 1 1 d . . . . .
H17A H 1.031510 0.488237 0.592476 0.033 Uiso 1 1 calc R U . . .
H17B H 0.945953 0.440506 0.534851 0.033 Uiso 1 1 calc R U . . .
C18 C 0.5656(3) 0.34597(12) 0.60410(9) 0.0260(4) Uani 1 1 d . . . . .
H18 H 0.448136 0.346032 0.617730 0.031 Uiso 1 1 calc R U . . .
C19 C 0.5973(3) 0.31143(13) 0.54999(10) 0.0304(4) Uani 1 1 d . . . . .
C20 C 0.6301(4) 0.2784(2) 0.49547(13) 0.0489(7) Uani 1 1 d . . . . .
H20A H 0.665(4) 0.217(2) 0.4892(14) 0.053(8) Uiso 1 1 d . . . . .
H20B H 0.629(4) 0.3119(19) 0.4584(14) 0.052(8) Uiso 1 1 d . . . . .
C21 C 0.6810(3) 0.34270(12) 0.71083(9) 0.0260(4) Uani 1 1 d . . . . .
C22 C 0.5901(3) 0.38097(14) 0.75998(10) 0.0323(5) Uani 1 1 d . . . . .
H22 H 0.545484 0.437445 0.755745 0.039 Uiso 1 1 calc R U . . .
C23 C 0.5647(3) 0.33554(15) 0.81592(10) 0.0374(5) Uani 1 1 d . . . . .
H23 H 0.505721 0.362351 0.848886 0.045 Uiso 1 1 calc R U . . .
C24 C 0.6271(3) 0.25105(15) 0.82225(10) 0.0349(5) Uani 1 1 d . . . . .
H24 H 0.609079 0.220608 0.859236 0.042 Uiso 1 1 calc R U . . .
C25 C 0.7166(3) 0.21184(14) 0.77335(10) 0.0327(5) Uani 1 1 d . . . . .
H25 H 0.758272 0.154796 0.777380 0.039 Uiso 1 1 calc R U . . .
C26 C 0.7442(3) 0.25730(13) 0.71845(10) 0.0295(4) Uani 1 1 d . . . . .
H26 H 0.805981 0.230597 0.686061 0.035 Uiso 1 1 calc R U . . .
C27 C 0.7690(3) 0.53612(13) 0.70047(9) 0.0248(4) Uani 1 1 d . . . . .
C28 C 0.7488(4) 0.66122(19) 0.76725(13) 0.0547(8) Uani 1 1 d . . . . .
H28A H 0.708470 0.720651 0.759933 0.066 Uiso 1 1 calc R U . . .
H28B H 0.877572 0.660401 0.763982 0.066 Uiso 1 1 calc R U . . .
C29 C 0.6944(5) 0.6327(3) 0.83058(14) 0.0875(14) Uani 1 1 d . . . . .
H29A H 0.567113 0.627938 0.832380 0.131 Uiso 1 1 calc R U . . .
H29B H 0.734120 0.674889 0.860671 0.131 Uiso 1 1 calc R U . . .
H29C H 0.746849 0.576823 0.839633 0.131 Uiso 1 1 calc R U . . .
C30 C 0.4851(3) 0.51250(12) 0.64545(9) 0.0246(4) Uani 1 1 d . . . . .

loop_
_atom_site_aniso_label
_atom_site_aniso_U_11
_atom_site_aniso_U_22
_atom_site_aniso_U_33
_atom_site_aniso_U_23
_atom_site_aniso_U_13
_atom_site_aniso_U_12
O1 0.0311(8) 0.0335(7) 0.0361(8) -0.0140(6) -0.0067(6) 0.0060(6)
O2 0.0240(7) 0.0350(7) 0.0318(7) -0.0013(6) -0.0061(6) 0.0011(6)
O3 0.0254(8) 0.0337(7) 0.0440(8) 0.0043(7) -0.0034(6) 0.0044(6)
N1 0.0262(10) 0.0311(8) 0.0436(10) -0.0059(8) -0.0036(8) 0.0010(7)
C1 0.0235(10) 0.0242(9) 0.0240(9) 0.0010(7) 0.0010(8) -0.0020(7)
C2 0.0221(9) 0.0274(9) 0.0307(9) 0.0046(8) -0.0040(8) -0.0012(8)
C3 0.0228(10) 0.0265(9) 0.0306(9) 0.0016(8) -0.0052(8) -0.0043(8)
C4 0.0251(10) 0.0225(8) 0.0243(8) 0.0011(7) 0.0012(8) -0.0019(8)
C5 0.0270(10) 0.0263(9) 0.0273(9) 0.0031(8) -0.0043(8) 0.0007(8)
C6 0.0273(10) 0.0266(9) 0.0258(9) 0.0002(7) -0.0059(8) -0.0043(8)
C7 0.0216(10) 0.0248(9) 0.0294(9) 0.0016(7) 0.0015(8) -0.0021(7)
C8 0.0386(12) 0.0302(10) 0.0291(10) 0.0018(8) -0.0050(9) -0.0045(9)
C9 0.0497(15) 0.0303(10) 0.0370(11) -0.0055(9) -0.0060(11) -0.0064(10)
C10 0.0444(14) 0.0225(9) 0.0463(12) -0.0011(9) -0.0048(11) -0.0032(9)
C11 0.0308(11) 0.0268(9) 0.0386(11) 0.0053(8) -0.0037(9) -0.0009(8)
C12 0.0260(10) 0.0271(9) 0.0281(9) 0.0006(7) -0.0018(8) -0.0001(8)
C13 0.0231(9) 0.0227(9) 0.0242(8) -0.0009(7) -0.0005(7) -0.0009(7)
C14 0.0216(9) 0.0204(8) 0.0242(8) -0.0003(7) -0.0007(7) 0.0002(7)
C15 0.0224(9) 0.0203(8) 0.0265(9) -0.0004(7) -0.0003(8) 0.0001(7)
C16 0.0237(10) 0.0219(8) 0.0325(9) -0.0013(7) 0.0009(8) 0.0014(7)
C17 0.0257(10) 0.0261(9) 0.0306(9) 0.0006(8) 0.0051(8) 0.0000(8)
C18 0.0265(10) 0.0202(8) 0.0311(9) 0.0008(7) -0.0023(8) -0.0027(7)
C19 0.0316(11) 0.0239(9) 0.0355(10) -0.0004(8) -0.0070(9) 0.0015(8)
C20 0.0496(16) 0.0568(16) 0.0402(13) -0.0135(12) -0.0081(12) 0.0158(13)
C21 0.0246(10) 0.0249(9) 0.0286(9) 0.0023(7) -0.0026(8) -0.0029(8)
C22 0.0301(11) 0.0313(10) 0.0355(11) 0.0054(8) 0.0048(9) 0.0031(9)
C23 0.0342(12) 0.0435(12) 0.0345(11) 0.0038(9) 0.0086(10) -0.0004(10)
C24 0.0302(11) 0.0406(11) 0.0338(10) 0.0114(9) -0.0007(9) -0.0069(9)
C25 0.0319(12) 0.0283(9) 0.0380(11) 0.0067(8) -0.0057(9) -0.0019(9)
C26 0.0314(11) 0.0256(9) 0.0316(10) 0.0014(8) -0.0027(9) 0.0009(8)
C27 0.0240(10) 0.0252(9) 0.0251(9) 0.0001(7) 0.0010(8) -0.0008(7)
C28 0.0515(16) 0.0544(15) 0.0582(16) -0.0343(13) -0.0211(13) 0.0113(13)
C29 0.071(2) 0.147(4) 0.0444(16) -0.040(2) -0.0196(16) 0.041(2)
C30 0.0250(11) 0.0209(8) 0.0277(9) -0.0015(7) 0.0005(7) -0.0008(7)

loop_
_atom_type_symbol
_atom_type_description
_atom_type_scat_dispersion_real
_atom_type_scat_dispersion_imag
_atom_type_scat_source
C C 0.0181 0.0091 'International Tables Vol C Tables 4.2.6.8 and 6.1.1.4'
H H 0.0000 0.0000 'International Tables Vol C Tables 4.2.6.8 and 6.1.1.4'
N N 0.0311 0.0180 'International Tables Vol C Tables 4.2.6.8 and 6.1.1.4'
O O 0.0492 0.0322 'International Tables Vol C Tables 4.2.6.8 and 6.1.1.4'

loop_
_geom_angle_atom_site_label_1
_geom_angle_atom_site_label_2
_geom_angle_atom_site_label_3
_geom_angle
_geom_angle_site_symmetry_1
_geom_angle_site_symmetry_3
_geom_angle_publ_flag
C27 O1 C28 118.34(18) . . ?
C16 O3 H3 109.5 . . ?
C2 C1 C13 122.28(17) . . ?
C6 C1 C2 118.00(17) . . ?
C6 C1 C13 119.57(17) . . ?
C1 C2 H2 119.8 . . ?
C3 C2 C1 120.42(18) . . ?
C3 C2 H2 119.8 . . ?
C2 C3 H3A 119.3 . . ?
C2 C3 C4 121.32(18) . . ?
C4 C3 H3A 119.3 . . ?
C3 C4 C7 120.58(18) . . ?
C5 C4 C3 118.20(17) . . ?
C5 C4 C7 121.20(18) . . ?
C4 C5 H5 119.8 . . ?
C6 C5 C4 120.35(19) . . ?
C6 C5 H5 119.8 . . ?
C1 C6 H6 119.2 . . ?
C5 C6 C1 121.53(18) . . ?
C5 C6 H6 119.2 . . ?
C8 C7 C4 120.38(17) . . ?
C8 C7 C12 118.76(18) . . ?
C12 C7 C4 120.85(18) . . ?
C7 C8 H8 119.6 . . ?
C9 C8 C7 120.75(19) . . ?
C9 C8 H8 119.6 . . ?
C8 C9 H9 120.0 . . ?
C10 C9 C8 119.9(2) . . ?
C10 C9 H9 120.0 . . ?
C9 C10 H10 120.2 . . ?
C11 C10 C9 119.58(19) . . ?
C11 C10 H10 120.2 . . ?
C10 C11 H11 119.6 . . ?
C10 C11 C12 120.71(19) . . ?
C12 C11 H11 119.6 . . ?
C7 C12 H12 119.9 . . ?
C11 C12 C7 120.21(19) . . ?
C11 C12 H12 119.9 . . ?
C1 C13 H13 107.2 . . ?
C1 C13 C14 113.57(15) . . ?
C1 C13 C17 117.40(17) . . ?
C14 C13 H13 107.2 . . ?
C17 C13 H13 107.2 . . ?
C17 C13 C14 103.65(15) . . ?
C15 C14 C13 102.39(14) . . ?
C27 C14 C13 109.32(15) . . ?
C27 C14 C15 113.30(15) . . ?
C30 C14 C13 108.65(15) . . ?
C30 C14 C15 112.55(15) . . ?
C30 C14 C27 110.24(16) . . ?
C16 C15 C14 103.70(15) . . ?
C18 C15 C14 107.37(15) . . ?
C18 C15 C16 109.39(15) . . ?
C21 C15 C14 115.20(15) . . ?
C21 C15 C16 114.48(16) . . ?
C21 C15 C18 106.46(15) . . ?
O3 C16 C15 115.11(16) . . ?
O3 C16 H16 107.8 . . ?
O3 C16 C17 112.03(16) . . ?
C15 C16 H16 107.8 . . ?
C17 C16 C15 105.98(15) . . ?
C17 C16 H16 107.8 . . ?
C13 C17 C16 108.52(16) . . ?
C13 C17 H17A 110.0 . . ?
C13 C17 H17B 110.0 . . ?
C16 C17 H17A 110.0 . . ?
C16 C17 H17B 110.0 . . ?
H17A C17 H17B 108.4 . . ?
C15 C18 H18 117.1 . . ?
C19 C18 C15 125.7(2) . . ?
C19 C18 H18 117.1 . . ?
C18 C19 C20 178.8(2) . . ?
C19 C20 H20A 123.1(17) . . ?
C19 C20 H20B 123.2(18) . . ?
H20A C20 H20B 114(2) . . ?
C22 C21 C15 123.37(17) . . ?
C22 C21 C26 118.17(18) . . ?
C26 C21 C15 118.33(17) . . ?
C21 C22 H22 119.6 . . ?
C21 C22 C23 120.7(2) . . ?
C23 C22 H22 119.6 . . ?
C22 C23 H23 119.9 . . ?
C24 C23 C22 120.1(2) . . ?
C24 C23 H23 119.9 . . ?
C23 C24 H24 120.1 . . ?
C23 C24 C25 119.72(19) . . ?
C25 C24 H24 120.1 . . ?
C24 C25 H25 119.9 . . ?
C24 C25 C26 120.1(2) . . ?
C26 C25 H25 119.9 . . ?
C21 C26 H26 119.4 . . ?
C25 C26 C21 121.1(2) . . ?
C25 C26 H26 119.4 . . ?
O1 C27 C14 110.67(17) . . ?
O2 C27 O1 125.65(18) . . ?
O2 C27 C14 123.56(18) . . ?
O1 C28 H28A 109.7 . . ?
O1 C28 H28B 109.7 . . ?
O1 C28 C29 109.9(3) . . ?
H28A C28 H28B 108.2 . . ?
C29 C28 H28A 109.7 . . ?
C29 C28 H28B 109.7 . . ?
C28 C29 H29A 109.5 . . ?
C28 C29 H29B 109.5 . . ?
C28 C29 H29C 109.5 . . ?
H29A C29 H29B 109.5 . . ?
H29A C29 H29C 109.5 . . ?
H29B C29 H29C 109.5 . . ?
N1 C30 C14 176.4(2) . . ?

loop_
_geom_bond_atom_site_label_1
_geom_bond_atom_site_label_2
_geom_bond_distance
_geom_bond_site_symmetry_2
_geom_bond_publ_flag
O1 C27 1.325(2) . ?
O1 C28 1.461(3) . ?
O2 C27 1.204(3) . ?
O3 H3 0.8200 . ?
O3 C16 1.418(2) . ?
N1 C30 1.145(3) . ?
C1 C2 1.395(3) . ?
C1 C6 1.393(3) . ?
C1 C13 1.516(2) . ?
C2 H2 0.9300 . ?
C2 C3 1.389(3) . ?
C3 H3A 0.9300 . ?
C3 C4 1.395(3) . ?
C4 C5 1.392(3) . ?
C4 C7 1.488(2) . ?
C5 H5 0.9300 . ?
C5 C6 1.390(3) . ?
C6 H6 0.9300 . ?
C7 C8 1.393(3) . ?
C7 C12 1.394(3) . ?
C8 H8 0.9300 . ?
C8 C9 1.389(3) . ?
C9 H9 0.9300 . ?
C9 C10 1.388(3) . ?
C10 H10 0.9300 . ?
C10 C11 1.380(3) . ?
C11 H11 0.9300 . ?
C11 C12 1.388(3) . ?
C12 H12 0.9300 . ?
C13 H13 0.9800 . ?
C13 C14 1.584(3) . ?
C13 C17 1.533(3) . ?
C14 C15 1.575(2) . ?
C14 C27 1.533(3) . ?
C14 C30 1.471(3) . ?
C15 C16 1.570(3) . ?
C15 C18 1.531(3) . ?
C15 C21 1.527(3) . ?
C16 H16 0.9800 . ?
C16 C17 1.542(3) . ?
C17 H17A 0.9700 . ?
C17 H17B 0.9700 . ?
C18 H18 0.9300 . ?
C18 C19 1.298(3) . ?
C19 C20 1.298(3) . ?
C20 H20A 0.98(3) . ?
C20 H20B 0.95(3) . ?
C21 C22 1.386(3) . ?
C21 C26 1.398(3) . ?
C22 H22 0.9300 . ?
C22 C23 1.400(3) . ?
C23 H23 0.9300 . ?
C23 C24 1.380(3) . ?
C24 H24 0.9300 . ?
C24 C25 1.383(3) . ?
C25 H25 0.9300 . ?
C25 C26 1.383(3) . ?
C26 H26 0.9300 . ?
C28 H28A 0.9700 . ?
C28 H28B 0.9700 . ?
C28 C29 1.485(5) . ?
C29 H29A 0.9600 . ?
C29 H29B 0.9600 . ?
C29 H29C 0.9600 . ?

loop_
_geom_torsion_atom_site_label_1
_geom_torsion_atom_site_label_2
_geom_torsion_atom_site_label_3
_geom_torsion_atom_site_label_4
_geom_torsion
_geom_torsion_site_symmetry_1
_geom_torsion_site_symmetry_2
_geom_torsion_site_symmetry_3
_geom_torsion_site_symmetry_4
_geom_torsion_publ_flag
O3 C16 C17 C13 -126.00(17) . . . . ?
C1 C2 C3 C4 -1.5(3) . . . . ?
C1 C13 C14 C15 -166.29(16) . . . . ?
C1 C13 C14 C27 -45.9(2) . . . . ?
C1 C13 C14 C30 74.5(2) . . . . ?
C1 C13 C17 C16 149.55(17) . . . . ?
C2 C1 C6 C5 -2.9(3) . . . . ?
C2 C1 C13 C14 76.7(2) . . . . ?
C2 C1 C13 C17 -44.3(3) . . . . ?
C2 C3 C4 C5 -2.3(3) . . . . ?
C2 C3 C4 C7 176.28(19) . . . . ?
C3 C4 C5 C6 3.5(3) . . . . ?
C3 C4 C7 C8 -40.0(3) . . . . ?
C3 C4 C7 C12 140.4(2) . . . . ?
C4 C5 C6 C1 -0.9(3) . . . . ?
C4 C7 C8 C9 -178.3(2) . . . . ?
C4 C7 C12 C11 -179.9(2) . . . . ?
C5 C4 C7 C8 138.6(2) . . . . ?
C5 C4 C7 C12 -41.0(3) . . . . ?
C6 C1 C2 C3 4.1(3) . . . . ?
C6 C1 C13 C14 -98.8(2) . . . . ?
C6 C1 C13 C17 140.09(19) . . . . ?
C7 C4 C5 C6 -175.10(19) . . . . ?
C7 C8 C9 C10 -1.8(4) . . . . ?
C8 C7 C12 C11 0.5(3) . . . . ?
C8 C9 C10 C11 0.4(4) . . . . ?
C9 C10 C11 C12 1.4(4) . . . . ?
C10 C11 C12 C7 -1.9(3) . . . . ?
C12 C7 C8 C9 1.3(3) . . . . ?
C13 C1 C2 C3 -171.56(19) . . . . ?
C13 C1 C6 C5 172.85(18) . . . . ?
C13 C14 C15 C16 37.96(17) . . . . ?
C13 C14 C15 C18 -77.78(17) . . . . ?
C13 C14 C15 C21 163.84(16) . . . . ?
C13 C14 C27 O1 102.27(18) . . . . ?
C13 C14 C27 O2 -73.9(2) . . . . ?
C14 C13 C17 C16 23.4(2) . . . . ?
C14 C15 C16 O3 100.35(18) . . . . ?
C14 C15 C16 C17 -24.06(18) . . . . ?
C14 C15 C18 C19 108.6(2) . . . . ?
C14 C15 C21 C22 18.7(3) . . . . ?
C14 C15 C21 C26 -165.49(18) . . . . ?
C15 C14 C27 O1 -144.25(17) . . . . ?
C15 C14 C27 O2 39.6(3) . . . . ?
C15 C16 C17 C13 0.3(2) . . . . ?
C15 C21 C22 C23 176.6(2) . . . . ?
C15 C21 C26 C25 -175.76(19) . . . . ?
C16 C15 C18 C19 -3.3(3) . . . . ?
C16 C15 C21 C22 138.8(2) . . . . ?
C16 C15 C21 C26 -45.4(2) . . . . ?
C17 C13 C14 C15 -37.79(18) . . . . ?
C17 C13 C14 C27 82.61(18) . . . . ?
C17 C13 C14 C30 -157.04(15) . . . . ?
C18 C15 C16 O3 -145.35(15) . . . . ?
C18 C15 C16 C17 90.24(18) . . . . ?
C18 C15 C21 C22 -100.2(2) . . . . ?
C18 C15 C21 C26 75.6(2) . . . . ?
C21 C15 C16 O3 -26.0(2) . . . . ?
C21 C15 C16 C17 -150.40(16) . . . . ?
C21 C15 C18 C19 -127.5(2) . . . . ?
C21 C22 C23 C24 -1.4(4) . . . . ?
C22 C21 C26 C25 0.3(3) . . . . ?
C22 C23 C24 C25 0.7(3) . . . . ?
C23 C24 C25 C26 0.3(3) . . . . ?
C24 C25 C26 C21 -0.9(3) . . . . ?
C26 C21 C22 C23 0.8(3) . . . . ?
C27 O1 C28 C29 -94.3(3) . . . . ?
C27 C14 C15 C16 -79.64(18) . . . . ?
C27 C14 C15 C18 164.62(15) . . . . ?
C27 C14 C15 C21 46.2(2) . . . . ?
C28 O1 C27 O2 2.3(3) . . . . ?
C28 O1 C27 C14 -173.8(2) . . . . ?
C30 C14 C15 C16 154.44(16) . . . . ?
C30 C14 C15 C18 38.7(2) . . . . ?
C30 C14 C15 C21 -79.7(2) . . . . ?
C30 C14 C27 O1 -17.1(2) . . . . ?
C30 C14 C27 O2 166.71(18) . . . . ?
